data_1568877
loop_
_publ_author_name
'Gong, Jianye'
'Liu, Lingxiu'
'Li, Chunbin'
'He, Yumao'
'Yu, Jia'
'Zhang, Ying'
'Feng, Lina'
'Jiang, Guoyu'
'Wang, Jianguo'
'Tang, Ben Zhong'

_publ_section_title
;
 Oxidization enhances type I ROS generation of AIE-active zwitterionic
 photosensitizers for photodynamic killing of drug-resistant bacteria.
;
_journal_issue 18
_journal_name_full 'Chemical science'
_journal_page_first 4863
_journal_page_last 4871
_journal_paper_doi 10.1039/d3sc00980g
_journal_volume 14
_journal_year 2023
_chemical_formula_moiety 'C26 H24 N4 O2'
_chemical_formula_sum 'C26 H24 N4 O2'
_chemical_formula_weight 424.49
_space_group_crystal_system monoclinic
_space_group_IT_number 14
_space_group_name_Hall '-P 2ybc'
_space_group_name_H-M_alt 'P 1 21/c 1'
_atom_sites_solution_hydrogens geom
_atom_sites_solution_primary dual
_audit_creation_date 2020-06-26
_audit_creation_method
;
Olex2 1.3
(compiled 2020.02.04 svn.rd84adfe8 for OlexSys, GUI svn.r6032)
;
_audit_update_record
;
2022-09-30 deposited with the CCDC.	2023-04-06 downloaded from the CCDC.
;
_cell_angle_alpha 90
_cell_angle_beta 95.531(6)
_cell_angle_gamma 90
_cell_formula_units_Z 4
_cell_length_a 20.8659(13)
_cell_length_b 11.4511(9)
_cell_length_c 8.7949(5)
_cell_measurement_reflns_used 3392
_cell_measurement_temperature 100.0(2)
_cell_measurement_theta_max 27.9270
_cell_measurement_theta_min 3.0150
_cell_volume 2091.6(2)
_computing_cell_refinement 'CrysAlisPro 1.171.38.43f (Rigaku OD, 2015)'
_computing_data_collection 'CrysAlisPro 1.171.38.43f (Rigaku OD, 2015)'
_computing_data_reduction 'CrysAlisPro 1.171.38.43f (Rigaku OD, 2015)'
_computing_molecular_graphics 'Olex2 1.3 (Dolomanov et al., 2009)'
_computing_publication_material 'Olex2 1.3 (Dolomanov et al., 2009)'
_computing_structure_refinement 'SHELXL 2018/3 (Sheldrick, 2015)'
_computing_structure_solution 'SHELXT 2018/2 (Sheldrick, 2018)'
_diffrn_ambient_environment N~2~
_diffrn_ambient_temperature 100.0(2)
_diffrn_detector 'CCD plate'
_diffrn_detector_area_resol_mean 5.2684
_diffrn_detector_type AtlasS2
_diffrn_measured_fraction_theta_full 0.999
_diffrn_measured_fraction_theta_max 0.999
_diffrn_measurement_details
;
List of Runs (angles in degrees, time in seconds):

  # Type    Start    End  Width  t~exp~   \w     \q     \k     \f   Frames
#--------------------------------------------------------------------------
  1  \w    -14.00  28.00   1.00    7.50    --  -11.59 -99.00 120.00   42
  2  \w    -29.00  78.00   1.00    7.50    --   11.74  19.00 -90.00  107
  3  \w     35.00  95.00   1.00    7.50    --   11.74 178.00 120.00   60
;
_diffrn_measurement_device 'four-circle diffractometer'
_diffrn_measurement_device_type 'SuperNova, Dual, Cu at zero, AtlasS2'
_diffrn_measurement_method '\w scans'
_diffrn_orient_matrix_type 'CrysAlisPro convention (1999,Acta A55,543-557)'
_diffrn_orient_matrix_UB_11 0.0303784000
_diffrn_orient_matrix_UB_12 -0.0276565000
_diffrn_orient_matrix_UB_13 0.0146031000
_diffrn_orient_matrix_UB_21 -0.0131529000
_diffrn_orient_matrix_UB_22 -0.0524450000
_diffrn_orient_matrix_UB_23 -0.0326529000
_diffrn_orient_matrix_UB_31 0.0083338000
_diffrn_orient_matrix_UB_32 0.0179614000
_diffrn_orient_matrix_UB_33 -0.0727358000
_diffrn_radiation_monochromator mirror
_diffrn_radiation_probe x-ray
_diffrn_radiation_type 'Mo K\a'
_diffrn_radiation_wavelength 0.71073
_diffrn_reflns_av_R_equivalents 0.0613
_diffrn_reflns_av_unetI/netI 0.0709
_diffrn_reflns_Laue_measured_fraction_full 0.999
_diffrn_reflns_Laue_measured_fraction_max 0.999
_diffrn_reflns_limit_h_max 24
_diffrn_reflns_limit_h_min -20
_diffrn_reflns_limit_k_max 9
_diffrn_reflns_limit_k_min -13
_diffrn_reflns_limit_l_max 10
_diffrn_reflns_limit_l_min -9
_diffrn_reflns_number 9345
_diffrn_reflns_point_group_measured_fraction_full 0.999
_diffrn_reflns_point_group_measured_fraction_max 0.999
_diffrn_reflns_theta_full 24.996
_diffrn_reflns_theta_max 24.996
_diffrn_reflns_theta_min 2.031
_diffrn_source 'micro-focus sealed X-ray tube'
_diffrn_source_type 'SuperNova (Mo) X-ray Source'
_exptl_absorpt_coefficient_mu 0.087
_exptl_absorpt_correction_T_max 1.00000
_exptl_absorpt_correction_T_min 0.87596
_exptl_absorpt_correction_type multi-scan
_exptl_absorpt_process_details
;
CrysAlisPro 1.171.38.43f (Rigaku Oxford Diffraction, 2015)
Empirical absorption correction using spherical harmonics,
 implemented in SCALE3 ABSPACK scaling algorithm.
;
_exptl_crystal_colour colourless
_exptl_crystal_colour_primary colourless
_exptl_crystal_density_diffrn 1.348
_exptl_crystal_description block
_exptl_crystal_F_000 896
_exptl_crystal_size_max 0.14
_exptl_crystal_size_mid 0.11
_exptl_crystal_size_min 0.1
_refine_diff_density_max 0.623
_refine_diff_density_min -0.319
_refine_diff_density_rms 0.069
_refine_ls_extinction_method none
_refine_ls_goodness_of_fit_ref 1.067
_refine_ls_hydrogen_treatment constr
_refine_ls_matrix_type full
_refine_ls_number_parameters 289
_refine_ls_number_reflns 3680
_refine_ls_number_restraints 7
_refine_ls_restrained_S_all 1.072
_refine_ls_R_factor_all 0.0903
_refine_ls_R_factor_gt 0.0719
_refine_ls_shift/su_max 0.000
_refine_ls_shift/su_mean 0.000
_refine_ls_structure_factor_coef Fsqd
_refine_ls_weighting_details 'w=1/[\s^2^(Fo^2^)+(0.0801P)^2^+1.4323P] where P=(Fo^2^+2Fc^2^)/3'
_refine_ls_weighting_scheme calc
_refine_ls_wR_factor_gt 0.1739
_refine_ls_wR_factor_ref 0.1899
_reflns_Friedel_coverage 0.000
_reflns_number_gt 2846
_reflns_number_total 3680
_reflns_threshold_expression 'I > 2\s(I)'
_cod_data_source_file d3sc00980g2.cif
_cod_data_source_block nm01
_cod_depositor_comments 'Adding full bibliography for 1568877--1568878.cif.'
_cod_database_code 1568877
_shelx_shelxl_version_number 2018/3
_shelx_space_group_comment
;
The symmetry employed for this shelxl refinement is uniquely defined
by the following loop, which should always be used as a source of
symmetry information in preference to the above space-group names.
They are only intended as comments.
;
_reflns_odcompleteness_completeness 99.93
_reflns_odcompleteness_iscentric 1
_reflns_odcompleteness_theta 26.32
_olex2_refinement_description
;
1. Fixed Uiso
 At 1.2 times of:
  All C(H) groups, All C(H,H) groups
2. Rigid bond restraints
 O1, N3
 with sigma for 1-2 distances of 0.01 and sigma for 1-3 distances of 0.01
3. Uiso/Uaniso restraints and constraints
O1 \\sim N3: within 2A with sigma of 0.002 and sigma for terminal atoms of
0.004 within 2A
4.a Secondary CH2 refined with riding coordinates:
 C11(H11A,H11B), C12(H12A,H12B), C13(H13A,H13B), C14(H14A,H14B)
4.b Aromatic/amide H refined with riding coordinates:
 C2(H2), C3(H3), C5(H5), C6(H6), C8(H8), C9(H9), C16(H16), C17(H17), C18(H18),
 C19(H19), C20(H20), C22(H22), C23(H23), C24(H24), C25(H25), C26(H26)
;
_olex2_date_sample_data_collection 2020-06-26
_olex2_submission_special_instructions 'No special instructions were received'
_oxdiff_exptl_absorpt_empirical_details
;
Empirical correction (ABSPACK) includes:
- Absorption correction using spherical harmonics
- Frame scaling
- Detector area scaling
;
_oxdiff_exptl_absorpt_empirical_full_max 1.320
_oxdiff_exptl_absorpt_empirical_full_min 0.776

loop_
_space_group_symop_operation_xyz
'x, y, z'
'-x, y+1/2, -z+1/2'
'-x, -y, -z'
'x, -y-1/2, z-1/2'

loop_
_atom_site_label
_atom_site_type_symbol
_atom_site_fract_x
_atom_site_fract_y
_atom_site_fract_z
_atom_site_U_iso_or_equiv
_atom_site_adp_type
_atom_site_occupancy
_atom_site_site_symmetry_order
_atom_site_calc_flag
_atom_site_refinement_flags_posn
_atom_site_refinement_flags_adp
_atom_site_refinement_flags_occupancy
_atom_site_disorder_assembly
_atom_site_disorder_group
O1 O 0.54677(10) 0.19266(19) 0.5526(2) 0.0387(6) Uani 1 1 d . U . . .
O2 O 0.74863(10) 0.4070(2) 0.4897(2) 0.0397(6) Uani 1 1 d . . . . .
N1 N 0.18206(10) 0.3638(2) 0.8778(3) 0.0260(6) Uani 1 1 d . . . . .
N2 N 0.46677(10) 0.2773(2) 0.6676(3) 0.0269(6) Uani 1 1 d . . . . .
N3 N 0.52599(11) 0.2839(2) 0.6232(3) 0.0304(6) Uani 1 1 d . U . . .
N4 N 0.62711(11) 0.3709(2) 0.6018(3) 0.0301(6) Uani 1 1 d . . . . .
C1 C 0.24798(12) 0.3564(2) 0.8535(3) 0.0225(6) Uani 1 1 d . . . . .
C2 C 0.29143(13) 0.4378(3) 0.9213(3) 0.0251(6) Uani 1 1 d . . . . .
H2 H 0.277299 0.492481 0.988677 0.030 Uiso 1 1 calc R U . . .
C3 C 0.35490(13) 0.4387(3) 0.8904(3) 0.0253(6) Uani 1 1 d . . . . .
H3 H 0.382958 0.493505 0.938058 0.030 Uiso 1 1 calc R U . . .
C4 C 0.37779(12) 0.3587(2) 0.7887(3) 0.0224(6) Uani 1 1 d . . . . .
C5 C 0.33478(12) 0.2745(2) 0.7259(3) 0.0227(6) Uani 1 1 d . . . . .
H5 H 0.349338 0.217986 0.661458 0.027 Uiso 1 1 calc R U . . .
C6 C 0.27110(13) 0.2727(3) 0.7569(3) 0.0239(6) Uani 1 1 d . . . . .
H6 H 0.243503 0.215553 0.713180 0.029 Uiso 1 1 calc R U . . .
C7 C 0.44412(12) 0.3681(2) 0.7437(3) 0.0227(6) Uani 1 1 d . . . . .
C8 C 0.48106(12) 0.4680(3) 0.7723(3) 0.0257(7) Uani 1 1 d . . . . .
H8 H 0.465683 0.530607 0.825509 0.031 Uiso 1 1 calc R U . . .
C9 C 0.54019(13) 0.4719(3) 0.7203(3) 0.0263(7) Uani 1 1 d . . . . .
H9 H 0.564935 0.539108 0.736396 0.032 Uiso 1 1 calc R U . . .
C10 C 0.56463(14) 0.3792(3) 0.6445(3) 0.0288(7) Uani 1 1 d . . . . .
C11 C 0.67103(14) 0.4630(3) 0.6617(4) 0.0362(8) Uani 1 1 d . . . . .
H11A H 0.666077 0.475983 0.768885 0.043 Uiso 1 1 calc R U . . .
H11B H 0.661046 0.535234 0.606909 0.043 Uiso 1 1 calc R U . . .
C12 C 0.73840(14) 0.4273(3) 0.6430(3) 0.0361(8) Uani 1 1 d . . . . .
H12A H 0.767532 0.488048 0.683915 0.043 Uiso 1 1 calc R U . . .
H12B H 0.748379 0.356700 0.701584 0.043 Uiso 1 1 calc R U . . .
C13 C 0.70463(16) 0.3191(3) 0.4266(4) 0.0437(9) Uani 1 1 d . . . . .
H13A H 0.714412 0.245534 0.478416 0.052 Uiso 1 1 calc R U . . .
H13B H 0.710411 0.308447 0.319364 0.052 Uiso 1 1 calc R U . . .
C14 C 0.63524(14) 0.3514(3) 0.4423(3) 0.0330(7) Uani 1 1 d . . . . .
H14A H 0.623970 0.421539 0.383985 0.040 Uiso 1 1 calc R U . . .
H14B H 0.607048 0.288833 0.402580 0.040 Uiso 1 1 calc R U . . .
C15 C 0.15546(12) 0.4754(3) 0.9106(3) 0.0239(6) Uani 1 1 d . . . . .
C16 C 0.16712(12) 0.5724(3) 0.8229(3) 0.0254(7) Uani 1 1 d . . . . .
H16 H 0.191585 0.565030 0.740457 0.030 Uiso 1 1 calc R U . . .
C17 C 0.14246(13) 0.6799(3) 0.8579(3) 0.0286(7) Uani 1 1 d . . . . .
H17 H 0.151696 0.745174 0.801078 0.034 Uiso 1 1 calc R U . . .
C18 C 0.10422(14) 0.6913(3) 0.9766(3) 0.0314(7) Uani 1 1 d . . . . .
H18 H 0.087540 0.763784 0.999520 0.038 Uiso 1 1 calc R U . . .
C19 C 0.09089(14) 0.5940(3) 1.0613(3) 0.0325(7) Uani 1 1 d . . . . .
H19 H 0.064279 0.600773 1.139747 0.039 Uiso 1 1 calc R U . . .
C20 C 0.11687(14) 0.4869(3) 1.0298(3) 0.0288(7) Uani 1 1 d . . . . .
H20 H 0.108524 0.422161 1.088710 0.035 Uiso 1 1 calc R U . . .
C21 C 0.14071(12) 0.2646(2) 0.8738(3) 0.0216(6) Uani 1 1 d . . . . .
C22 C 0.16064(13) 0.1605(3) 0.9413(3) 0.0237(6) Uani 1 1 d . . . . .
H22 H 0.202728 0.152386 0.985496 0.028 Uiso 1 1 calc R U . . .
C23 C 0.11781(14) 0.0675(3) 0.9435(3) 0.0283(7) Uani 1 1 d . . . . .
H23 H 0.131552 -0.002823 0.988574 0.034 Uiso 1 1 calc R U . . .
C24 C 0.05519(14) 0.0787(3) 0.8795(3) 0.0307(7) Uani 1 1 d . . . . .
H24 H 0.026515 0.016820 0.882995 0.037 Uiso 1 1 calc R U . . .
C25 C 0.03534(13) 0.1820(3) 0.8104(3) 0.0333(8) Uani 1 1 d . . . . .
H25 H -0.006788 0.189661 0.766361 0.040 Uiso 1 1 calc R U . . .
C26 C 0.07804(13) 0.2752(3) 0.8060(3) 0.0269(7) Uani 1 1 d . . . . .
H26 H 0.064593 0.344477 0.757753 0.032 Uiso 1 1 calc R U . . .

loop_
_atom_site_aniso_label
_atom_site_aniso_U_11
_atom_site_aniso_U_22
_atom_site_aniso_U_33
_atom_site_aniso_U_23
_atom_site_aniso_U_13
_atom_site_aniso_U_12
O1 0.0447(12) 0.0185(12) 0.0532(13) -0.0114(10) 0.0060(10) 0.0016(10)
O2 0.0390(12) 0.0351(14) 0.0486(13) -0.0058(10) 0.0228(10) -0.0074(10)
N1 0.0235(12) 0.0202(14) 0.0351(13) 0.0004(10) 0.0066(10) -0.0007(10)
N2 0.0224(12) 0.0273(15) 0.0313(13) 0.0001(10) 0.0040(10) 0.0008(11)
N3 0.0297(12) 0.0255(15) 0.0362(13) 0.0016(11) 0.0039(10) 0.0004(11)
N4 0.0268(12) 0.0291(16) 0.0346(13) -0.0009(11) 0.0041(10) -0.0019(11)
C1 0.0238(13) 0.0197(16) 0.0241(14) 0.0065(11) 0.0026(11) -0.0017(12)
C2 0.0291(14) 0.0250(17) 0.0210(13) -0.0021(12) 0.0022(11) -0.0023(13)
C3 0.0265(14) 0.0238(17) 0.0249(14) -0.0011(12) -0.0006(11) -0.0070(12)
C4 0.0245(14) 0.0179(16) 0.0244(14) 0.0051(11) 0.0009(11) 0.0005(12)
C5 0.0273(14) 0.0155(16) 0.0252(14) 0.0009(11) 0.0014(11) 0.0009(12)
C6 0.0256(14) 0.0189(16) 0.0271(14) 0.0002(12) 0.0020(11) -0.0033(12)
C7 0.0252(14) 0.0182(16) 0.0239(14) 0.0023(11) -0.0012(11) -0.0001(12)
C8 0.0246(14) 0.0196(17) 0.0330(15) -0.0070(12) 0.0035(12) 0.0008(12)
C9 0.0255(14) 0.0225(17) 0.0308(15) -0.0054(12) 0.0027(12) -0.0030(13)
C10 0.0344(16) 0.0229(18) 0.0279(15) 0.0019(12) -0.0023(12) 0.0006(13)
C11 0.0349(16) 0.038(2) 0.0368(17) -0.0048(14) 0.0071(14) -0.0086(15)
C12 0.0354(17) 0.037(2) 0.0364(17) 0.0042(14) 0.0036(13) -0.0122(15)
C13 0.061(2) 0.030(2) 0.0447(19) -0.0104(15) 0.0290(17) -0.0117(17)
C14 0.0382(17) 0.0270(19) 0.0325(16) 0.0075(13) -0.0028(13) -0.0074(14)
C15 0.0238(14) 0.0218(17) 0.0258(14) 0.0001(12) 0.0006(11) -0.0013(12)
C16 0.0246(14) 0.0271(18) 0.0245(13) 0.0006(12) 0.0032(11) -0.0035(13)
C17 0.0326(15) 0.0210(17) 0.0312(15) 0.0053(12) -0.0018(12) -0.0055(13)
C18 0.0378(16) 0.0234(18) 0.0324(16) -0.0044(13) 0.0000(13) 0.0012(14)
C19 0.0392(17) 0.0276(19) 0.0324(16) 0.0004(13) 0.0121(13) 0.0068(14)
C20 0.0380(16) 0.0226(17) 0.0268(14) 0.0013(12) 0.0077(12) -0.0015(14)
C21 0.0232(13) 0.0194(16) 0.0235(13) -0.0035(11) 0.0082(11) -0.0030(12)
C22 0.0237(13) 0.0256(17) 0.0218(13) -0.0029(12) 0.0030(11) -0.0009(12)
C23 0.0415(17) 0.0195(17) 0.0248(14) -0.0029(12) 0.0083(13) -0.0034(14)
C24 0.0312(16) 0.0303(19) 0.0328(15) -0.0047(14) 0.0136(13) -0.0115(14)
C25 0.0202(14) 0.043(2) 0.0367(16) -0.0090(15) 0.0050(12) -0.0005(14)
C26 0.0252(14) 0.0235(18) 0.0324(15) 0.0010(12) 0.0043(12) 0.0030(13)

loop_
_atom_type_symbol
_atom_type_description
_atom_type_scat_dispersion_real
_atom_type_scat_dispersion_imag
_atom_type_scat_source
C C 0.0033 0.0016 'International Tables Vol C Tables 4.2.6.8 and 6.1.1.4'
H H 0.0000 0.0000 'International Tables Vol C Tables 4.2.6.8 and 6.1.1.4'
N N 0.0061 0.0033 'International Tables Vol C Tables 4.2.6.8 and 6.1.1.4'
O O 0.0106 0.0060 'International Tables Vol C Tables 4.2.6.8 and 6.1.1.4'

loop_
_geom_angle_atom_site_label_1
_geom_angle_atom_site_label_2
_geom_angle_atom_site_label_3
_geom_angle
_geom_angle_site_symmetry_1
_geom_angle_site_symmetry_3
_geom_angle_publ_flag
C12 O2 C13 109.6(2) . . ?
C1 N1 C15 119.0(2) . . ?
C1 N1 C21 123.0(2) . . ?
C21 N1 C15 118.1(2) . . ?
N3 N2 C7 118.8(2) . . ?
O1 N3 N2 116.9(2) . . ?
O1 N3 C10 119.1(2) . . ?
N2 N3 C10 124.0(3) . . ?
C10 N4 C11 115.1(2) . . ?
C10 N4 C14 118.2(2) . . ?
C14 N4 C11 109.5(2) . . ?
C2 C1 N1 119.8(2) . . ?
C2 C1 C6 118.1(2) . . ?
C6 C1 N1 122.0(2) . . ?
C1 C2 H2 119.4 . . ?
C3 C2 C1 121.3(3) . . ?
C3 C2 H2 119.4 . . ?
C2 C3 H3 119.5 . . ?
C2 C3 C4 121.0(3) . . ?
C4 C3 H3 119.5 . . ?
C3 C4 C7 120.7(3) . . ?
C5 C4 C3 117.4(2) . . ?
C5 C4 C7 121.8(2) . . ?
C4 C5 H5 119.1 . . ?
C6 C5 C4 121.7(3) . . ?
C6 C5 H5 119.1 . . ?
C1 C6 H6 119.8 . . ?
C5 C6 C1 120.3(3) . . ?
C5 C6 H6 119.8 . . ?
N2 C7 C4 117.3(2) . . ?
N2 C7 C8 120.7(2) . . ?
C8 C7 C4 121.9(2) . . ?
C7 C8 H8 120.9 . . ?
C9 C8 C7 118.2(3) . . ?
C9 C8 H8 120.9 . . ?
C8 C9 H9 119.0 . . ?
C8 C9 C10 121.9(3) . . ?
C10 C9 H9 119.0 . . ?
N3 C10 N4 117.8(3) . . ?
N3 C10 C9 116.3(3) . . ?
C9 C10 N4 125.6(3) . . ?
N4 C11 H11A 109.8 . . ?
N4 C11 H11B 109.8 . . ?
N4 C11 C12 109.2(3) . . ?
H11A C11 H11B 108.3 . . ?
C12 C11 H11A 109.8 . . ?
C12 C11 H11B 109.8 . . ?
O2 C12 C11 112.6(3) . . ?
O2 C12 H12A 109.1 . . ?
O2 C12 H12B 109.1 . . ?
C11 C12 H12A 109.1 . . ?
C11 C12 H12B 109.1 . . ?
H12A C12 H12B 107.8 . . ?
O2 C13 H13A 109.2 . . ?
O2 C13 H13B 109.2 . . ?
O2 C13 C14 112.0(3) . . ?
H13A C13 H13B 107.9 . . ?
C14 C13 H13A 109.2 . . ?
C14 C13 H13B 109.2 . . ?
N4 C14 C13 109.2(2) . . ?
N4 C14 H14A 109.8 . . ?
N4 C14 H14B 109.8 . . ?
C13 C14 H14A 109.8 . . ?
C13 C14 H14B 109.8 . . ?
H14A C14 H14B 108.3 . . ?
C16 C15 N1 120.7(2) . . ?
C16 C15 C20 119.3(3) . . ?
C20 C15 N1 120.0(2) . . ?
C15 C16 H16 120.0 . . ?
C17 C16 C15 120.1(2) . . ?
C17 C16 H16 120.0 . . ?
C16 C17 H17 119.7 . . ?
C18 C17 C16 120.6(3) . . ?
C18 C17 H17 119.7 . . ?
C17 C18 H18 120.3 . . ?
C17 C18 C19 119.5(3) . . ?
C19 C18 H18 120.3 . . ?
C18 C19 H19 119.8 . . ?
C20 C19 C18 120.3(3) . . ?
C20 C19 H19 119.8 . . ?
C15 C20 H20 119.9 . . ?
C19 C20 C15 120.2(3) . . ?
C19 C20 H20 119.9 . . ?
C22 C21 N1 121.5(2) . . ?
C22 C21 C26 119.5(3) . . ?
C26 C21 N1 118.9(3) . . ?
C21 C22 H22 120.0 . . ?
C21 C22 C23 120.0(3) . . ?
C23 C22 H22 120.0 . . ?
C22 C23 H23 119.8 . . ?
C24 C23 C22 120.5(3) . . ?
C24 C23 H23 119.8 . . ?
C23 C24 H24 120.2 . . ?
C25 C24 C23 119.6(3) . . ?
C25 C24 H24 120.2 . . ?
C24 C25 H25 119.8 . . ?
C24 C25 C26 120.3(3) . . ?
C26 C25 H25 119.8 . . ?
C21 C26 C25 119.9(3) . . ?
C21 C26 H26 120.0 . . ?
C25 C26 H26 120.0 . . ?

loop_
_geom_bond_atom_site_label_1
_geom_bond_atom_site_label_2
_geom_bond_distance
_geom_bond_site_symmetry_2
_geom_bond_publ_flag
O1 N3 1.310(3) . ?
O2 C12 1.405(4) . ?
O2 C13 1.437(4) . ?
N1 C1 1.415(3) . ?
N1 C15 1.434(4) . ?
N1 C21 1.424(3) . ?
N2 N3 1.334(3) . ?
N2 C7 1.346(4) . ?
N3 C10 1.359(4) . ?
N4 C10 1.395(4) . ?
N4 C11 1.462(4) . ?
N4 C14 1.446(4) . ?
C1 C2 1.393(4) . ?
C1 C6 1.397(4) . ?
C2 H2 0.9300 . ?
C2 C3 1.377(4) . ?
C3 H3 0.9300 . ?
C3 C4 1.396(4) . ?
C4 C5 1.395(4) . ?
C4 C7 1.479(4) . ?
C5 H5 0.9300 . ?
C5 C6 1.382(4) . ?
C6 H6 0.9300 . ?
C7 C8 1.389(4) . ?
C8 H8 0.9300 . ?
C8 C9 1.357(4) . ?
C9 H9 0.9300 . ?
C9 C10 1.377(4) . ?
C11 H11A 0.9700 . ?
C11 H11B 0.9700 . ?
C11 C12 1.488(4) . ?
C12 H12A 0.9700 . ?
C12 H12B 0.9700 . ?
C13 H13A 0.9700 . ?
C13 H13B 0.9700 . ?
C13 C14 1.513(4) . ?
C14 H14A 0.9700 . ?
C14 H14B 0.9700 . ?
C15 C16 1.387(4) . ?
C15 C20 1.389(4) . ?
C16 H16 0.9300 . ?
C16 C17 1.380(4) . ?
C17 H17 0.9300 . ?
C17 C18 1.380(4) . ?
C18 H18 0.9300 . ?
C18 C19 1.383(4) . ?
C19 H19 0.9300 . ?
C19 C20 1.379(4) . ?
C20 H20 0.9300 . ?
C21 C22 1.379(4) . ?
C21 C26 1.389(4) . ?
C22 H22 0.9300 . ?
C22 C23 1.392(4) . ?
C23 H23 0.9300 . ?
C23 C24 1.378(4) . ?
C24 H24 0.9300 . ?
C24 C25 1.375(4) . ?
C25 H25 0.9300 . ?
C25 C26 1.393(4) . ?
C26 H26 0.9300 . ?

loop_
_geom_torsion_atom_site_label_1
_geom_torsion_atom_site_label_2
_geom_torsion_atom_site_label_3
_geom_torsion_atom_site_label_4
_geom_torsion
_geom_torsion_site_symmetry_1
_geom_torsion_site_symmetry_2
_geom_torsion_site_symmetry_3
_geom_torsion_site_symmetry_4
_geom_torsion_publ_flag
O1 N3 C10 N4 -5.6(4) . . . . ?
O1 N3 C10 C9 -179.6(3) . . . . ?
O2 C13 C14 N4 -57.1(4) . . . . ?
N1 C1 C2 C3 -174.8(3) . . . . ?
N1 C1 C6 C5 174.5(2) . . . . ?
N1 C15 C16 C17 -178.5(2) . . . . ?
N1 C15 C20 C19 -179.6(3) . . . . ?
N1 C21 C22 C23 176.1(2) . . . . ?
N1 C21 C26 C25 -175.4(2) . . . . ?
N2 N3 C10 N4 175.6(2) . . . . ?
N2 N3 C10 C9 1.7(4) . . . . ?
N2 C7 C8 C9 0.5(4) . . . . ?
N3 N2 C7 C4 178.9(2) . . . . ?
N3 N2 C7 C8 1.6(4) . . . . ?
N4 C11 C12 O2 59.4(3) . . . . ?
C1 N1 C15 C16 47.5(4) . . . . ?
C1 N1 C15 C20 -133.4(3) . . . . ?
C1 N1 C21 C22 42.5(4) . . . . ?
C1 N1 C21 C26 -140.4(3) . . . . ?
C1 C2 C3 C4 0.6(4) . . . . ?
C2 C1 C6 C5 -2.4(4) . . . . ?
C2 C3 C4 C5 -3.2(4) . . . . ?
C2 C3 C4 C7 173.5(2) . . . . ?
C3 C4 C5 C6 2.9(4) . . . . ?
C3 C4 C7 N2 168.5(3) . . . . ?
C3 C4 C7 C8 -14.2(4) . . . . ?
C4 C5 C6 C1 -0.1(4) . . . . ?
C4 C7 C8 C9 -176.6(3) . . . . ?
C5 C4 C7 N2 -14.9(4) . . . . ?
C5 C4 C7 C8 162.3(3) . . . . ?
C6 C1 C2 C3 2.2(4) . . . . ?
C7 N2 N3 O1 178.5(2) . . . . ?
C7 N2 N3 C10 -2.8(4) . . . . ?
C7 C4 C5 C6 -173.7(2) . . . . ?
C7 C8 C9 C10 -1.6(4) . . . . ?
C8 C9 C10 N3 0.6(4) . . . . ?
C8 C9 C10 N4 -172.8(3) . . . . ?
C10 N4 C11 C12 165.1(2) . . . . ?
C10 N4 C14 C13 -167.7(3) . . . . ?
C11 N4 C10 N3 -165.1(3) . . . . ?
C11 N4 C10 C9 8.2(4) . . . . ?
C11 N4 C14 C13 57.9(3) . . . . ?
C12 O2 C13 C14 55.9(4) . . . . ?
C13 O2 C12 C11 -57.3(4) . . . . ?
C14 N4 C10 N3 63.0(4) . . . . ?
C14 N4 C10 C9 -123.6(3) . . . . ?
C14 N4 C11 C12 -59.0(3) . . . . ?
C15 N1 C1 C2 27.2(4) . . . . ?
C15 N1 C1 C6 -149.6(3) . . . . ?
C15 N1 C21 C22 -136.4(3) . . . . ?
C15 N1 C21 C26 40.7(3) . . . . ?
C15 C16 C17 C18 -2.3(4) . . . . ?
C16 C15 C20 C19 -0.5(4) . . . . ?
C16 C17 C18 C19 0.3(4) . . . . ?
C17 C18 C19 C20 1.6(5) . . . . ?
C18 C19 C20 C15 -1.5(5) . . . . ?
C20 C15 C16 C17 2.4(4) . . . . ?
C21 N1 C1 C2 -151.6(3) . . . . ?
C21 N1 C1 C6 31.5(4) . . . . ?
C21 N1 C15 C16 -133.6(3) . . . . ?
C21 N1 C15 C20 45.6(4) . . . . ?
C21 C22 C23 C24 -0.5(4) . . . . ?
C22 C21 C26 C25 1.8(4) . . . . ?
C22 C23 C24 C25 1.3(4) . . . . ?
C23 C24 C25 C26 -0.5(4) . . . . ?
C24 C25 C26 C21 -1.0(4) . . . . ?
C26 C21 C22 C23 -1.0(4) . . . . ?
